data_1554145
loop_
_publ_author_name
'Takeda, Takashi'
'Ozawa, Masataka'
'Akutagawa, Tomoyuki'

_publ_section_title
;
 Dynamic Motion of Twisted \p System-Induced Temperature-Dependent
 Dielectric Response in the Neat Liquid State
;
_journal_issue 33
_journal_name_full 'The Journal of Physical Chemistry C'
_journal_page_first 20152
_journal_paper_doi 10.1021/acs.jpcc.9b06071
_journal_volume 123
_journal_year 2019
_chemical_formula_moiety 'C28 H24 O8 S4'
_chemical_formula_sum 'C28 H24 O8 S4'
_chemical_formula_weight 616.73
_space_group_crystal_system orthorhombic
_space_group_IT_number 54
_space_group_name_Hall '-P 2a 2ac'
_space_group_name_H-M_alt 'P c c a'
_atom_sites_solution_hydrogens geom
_atom_sites_solution_primary direct
_atom_sites_solution_secondary difmap
_cell_angle_alpha 90.0000
_cell_angle_beta 90.0000
_cell_angle_gamma 90.0000
_cell_formula_units_Z 8
_cell_length_a 28.9409(8)
_cell_length_b 9.0789(2)
_cell_length_c 21.7120(5)
_cell_measurement_reflns_used 15243
_cell_measurement_temperature 100
_cell_measurement_theta_max 68.04
_cell_measurement_theta_min 3.06
_cell_volume 5704.9(2)
_computing_cell_refinement 'RAPID AUTO'
_computing_data_collection 'RAPID AUTO (Rigaku, ????)'
_computing_data_reduction 'RAPID AUTO'
_computing_molecular_graphics 'CrystalStructure 4.2.2'
_computing_publication_material 'CrystalStructure 4.2.2 (Rigaku, 2016)'
_computing_structure_refinement 'SHELXL Version 2014/7 (Sheldrick, 2008)'
_computing_structure_solution 'SHELXT Version 2014/5 (Sheldrick, 2014)'
_diffrn_ambient_temperature 100
_diffrn_detector_area_resol_mean 10.000
_diffrn_measured_fraction_theta_full 0.999
_diffrn_measured_fraction_theta_max 0.999
_diffrn_measurement_device_type 'Rigaku R-AXIS RAPID'
_diffrn_measurement_method \w
_diffrn_radiation_type 'Cu K\a'
_diffrn_radiation_wavelength 1.54187
_diffrn_reflns_av_R_equivalents 0.2517
_diffrn_reflns_Laue_measured_fraction_full 0.999
_diffrn_reflns_Laue_measured_fraction_max 0.999
_diffrn_reflns_limit_h_max 34
_diffrn_reflns_limit_h_min -34
_diffrn_reflns_limit_k_max 10
_diffrn_reflns_limit_k_min -10
_diffrn_reflns_limit_l_max 25
_diffrn_reflns_limit_l_min -25
_diffrn_reflns_number 60120
_diffrn_reflns_point_group_measured_fraction_full 0.999
_diffrn_reflns_point_group_measured_fraction_max 0.999
_diffrn_reflns_theta_full 67.687
_diffrn_reflns_theta_max 68.248
_diffrn_reflns_theta_min 3.054
_diffrn_standards_number 0
_exptl_absorpt_coefficient_mu 3.484
_exptl_absorpt_correction_T_max 0.966
_exptl_absorpt_correction_T_min 0.433
_exptl_absorpt_correction_type multi-scan
_exptl_absorpt_process_details 'ABSCOR (Rigaku, 1995)'
_exptl_crystal_colour colorless
_exptl_crystal_density_diffrn 1.436
_exptl_crystal_density_method 'not measured'
_exptl_crystal_description needle
_exptl_crystal_F_000 2560.00
_exptl_crystal_size_max 0.200
_exptl_crystal_size_mid 0.020
_exptl_crystal_size_min 0.010
_refine_diff_density_max 1.75
_refine_diff_density_min -0.56
_refine_ls_extinction_method none
_refine_ls_goodness_of_fit_ref 1.286
_refine_ls_hydrogen_treatment constr
_refine_ls_number_parameters 365
_refine_ls_number_reflns 5216
_refine_ls_number_restraints 0
_refine_ls_R_factor_all 0.2131
_refine_ls_R_factor_gt 0.1433
_refine_ls_shift/su_max 0.000
_refine_ls_structure_factor_coef Fsqd
_refine_ls_weighting_details 'w = 1/[\s^2^(Fo^2^)+(0.1000P)^2^] where P=(Fo^2^+2Fc^2^)/3'
_refine_ls_weighting_scheme calc
_refine_ls_wR_factor_gt 0.2929
_refine_ls_wR_factor_ref 0.3410
_reflns_Friedel_coverage 0.000
_reflns_number_gt 2247
_reflns_number_total 5216
_reflns_threshold_expression F^2^>2.0\s(F^2^)
_cod_data_source_file jp9b06071_si_002.cif
_cod_data_source_block 181120-23COOEt
_cod_database_code 1554145

loop_
_space_group_symop_id
_space_group_symop_operation_xyz
1 +X,+Y,+Z
2 1/2-X,-Y,+Z
3 1/2+X,-Y,1/2-Z
4 -X,+Y,1/2-Z
5 -X,-Y,-Z
6 -1/2+X,+Y,-Z
7 -1/2-X,+Y,-1/2+Z
8 +X,-Y,-1/2+Z

loop_
_atom_site_label
_atom_site_type_symbol
_atom_site_fract_x
_atom_site_fract_y
_atom_site_fract_z
_atom_site_U_iso_or_equiv
_atom_site_adp_type
_atom_site_occupancy
_atom_site_site_symmetry_order
_atom_site_calc_flag
_atom_site_refinement_flags_posn
_atom_site_refinement_flags_adp
S1 S 0.19553(9) 0.6313(2) 0.53858(10) 0.0527(7) Uani 1 1 d . .
S2 S 0.19491(8) 0.8645(2) 0.41533(10) 0.0530(7) Uani 1 1 d . .
S3 S 0.39469(8) 0.5781(2) 0.45503(10) 0.0564(7) Uani 1 1 d . .
S4 S 0.39345(9) 0.9310(2) 0.49761(10) 0.0572(7) Uani 1 1 d . .
O5 O 0.2000(2) 0.6116(6) 0.7181(3) 0.0594(18) Uani 1 1 d . .
O6 O 0.2000(2) 0.8910(6) 0.2354(3) 0.0600(18) Uani 1 1 d . .
O7 O 0.1588(2) 0.4914(6) 0.6468(2) 0.0563(17) Uani 1 1 d . .
O8 O 0.1578(2) 1.0067(6) 0.3087(2) 0.0548(17) Uani 1 1 d . .
O9 O 0.3876(2) 1.2136(6) 0.6345(3) 0.0586(17) Uani 1 1 d . .
O10 O 0.3889(2) 0.2919(6) 0.3199(3) 0.0597(18) Uani 1 1 d . .
O11 O 0.4330(2) 1.1950(6) 0.5498(3) 0.0659(18) Uani 1 1 d . .
O12 O 0.4383(2) 0.3226(6) 0.3998(3) 0.0655(18) Uani 1 1 d . .
C13 C 0.1910(3) 0.9129(8) 0.2884(5) 0.048(2) Uani 1 1 d . .
C14 C 0.2148(3) 0.8478(9) 0.3420(4) 0.047(2) Uani 1 1 d . .
C15 C 0.2142(3) 0.6509(9) 0.6128(4) 0.051(2) Uani 1 1 d . .
C16 C 0.2546(3) 0.7289(8) 0.6143(4) 0.047(2) Uani 1 1 d . .
H16 H 0.2702 0.7520 0.6515 0.057 Uiso 1 1 calc R U
C17 C 0.2420(3) 0.7301(8) 0.5093(4) 0.052(2) Uani 1 1 d . .
C18 C 0.3997(4) 0.3537(9) 0.3657(5) 0.055(3) Uani 1 1 d . .
C19 C 0.1915(3) 0.5851(9) 0.6651(5) 0.053(3) Uani 1 1 d . .
C20 C 0.3725(3) 1.0269(9) 0.5596(4) 0.051(2) Uani 1 1 d . .
C21 C 0.2559(3) 0.7716(8) 0.3387(4) 0.047(2) Uani 1 1 d . .
H21 H 0.2719 0.7522 0.3013 0.056 Uiso 1 1 calc R U
C22 C 0.2715(3) 0.7729(8) 0.5552(4) 0.049(2) Uani 1 1 d . .
C23 C 0.3746(3) 0.4772(9) 0.3931(4) 0.047(2) Uani 1 1 d . .
C24 C 0.2417(3) 0.7666(8) 0.4437(4) 0.053(3) Uani 1 1 d . .
C25 C 0.2718(3) 0.7248(9) 0.3983(4) 0.054(2) Uani 1 1 d . .
C26 C 0.3302(3) 0.9762(9) 0.5789(4) 0.050(2) Uani 1 1 d . .
H26 H 0.3131 1.0182 0.6119 0.060 Uiso 1 1 calc R U
C27 C 0.3316(3) 0.5259(9) 0.3751(4) 0.054(2) Uani 1 1 d . .
H27 H 0.3145 0.4819 0.3427 0.065 Uiso 1 1 calc R U
C28 C 0.3462(3) 0.8156(9) 0.4976(4) 0.052(2) Uani 1 1 d . .
C29 C 0.3148(3) 0.8508(9) 0.5430(4) 0.050(2) Uani 1 1 d . .
C30 C 0.3969(4) 1.1537(9) 0.5859(5) 0.056(3) Uani 1 1 d . .
C31 C 0.3151(3) 0.6496(9) 0.4101(4) 0.054(2) Uani 1 1 d . .
C32 C 0.1324(3) 1.0797(9) 0.2595(4) 0.055(2) Uani 1 1 d . .
H32A H 0.1172 1.0060 0.2326 0.066 Uiso 1 1 calc R U
H32B H 0.1535 1.1401 0.2340 0.066 Uiso 1 1 calc R U
C33 C 0.3467(3) 0.6883(10) 0.4559(4) 0.053(2) Uani 1 1 d . .
C34 C 0.1335(3) 0.4188(9) 0.6960(4) 0.059(3) Uani 1 1 d . .
H34A H 0.1179 0.4927 0.7224 0.070 Uiso 1 1 calc R U
H34B H 0.1547 0.3601 0.7219 0.070 Uiso 1 1 calc R U
C35 C 0.0967(3) 1.1760(9) 0.2901(4) 0.066(3) Uani 1 1 d . .
H35A H 0.1120 1.2430 0.3190 0.079 Uiso 1 1 calc R U
H35B H 0.0746 1.1141 0.3124 0.079 Uiso 1 1 calc R U
H35C H 0.0803 1.2333 0.2587 0.079 Uiso 1 1 calc R U
C36 C 0.4938(4) 1.2877(12) 0.6170(5) 0.092(4) Uani 1 1 d . .
H36A H 0.5127 1.2064 0.6013 0.110 Uiso 1 1 calc R U
H36B H 0.4787 1.2573 0.6554 0.110 Uiso 1 1 calc R U
H36C H 0.5136 1.3732 0.6250 0.110 Uiso 1 1 calc R U
C37 C 0.0983(3) 0.3203(9) 0.6658(4) 0.066(3) Uani 1 1 d . .
H37A H 0.0778 0.2790 0.6973 0.079 Uiso 1 1 calc R U
H37B H 0.1142 0.2401 0.6442 0.079 Uiso 1 1 calc R U
H37C H 0.0801 0.3776 0.6363 0.079 Uiso 1 1 calc R U
C38 C 0.4650(3) 0.1990(10) 0.3756(4) 0.076(3) Uani 1 1 d . .
H38A H 0.4799 0.2264 0.3362 0.091 Uiso 1 1 calc R U
H38B H 0.4447 0.1130 0.3684 0.091 Uiso 1 1 calc R U
C39 C 0.5007(4) 0.1628(10) 0.4224(4) 0.081(3) Uani 1 1 d . .
H39A H 0.4857 0.1223 0.4592 0.097 Uiso 1 1 calc R U
H39B H 0.5177 0.2523 0.4335 0.097 Uiso 1 1 calc R U
H39C H 0.5222 0.0899 0.4055 0.097 Uiso 1 1 calc R U
C40 C 0.4589(4) 1.3265(10) 0.5716(4) 0.071(3) Uani 1 1 d . .
H40A H 0.4740 1.3748 0.5360 0.086 Uiso 1 1 calc R U
H40B H 0.4370 1.3978 0.5900 0.086 Uiso 1 1 calc R U

loop_
_atom_site_aniso_label
_atom_site_aniso_U_11
_atom_site_aniso_U_22
_atom_site_aniso_U_33
_atom_site_aniso_U_23
_atom_site_aniso_U_13
_atom_site_aniso_U_12
S1 0.0880(19) 0.0343(12) 0.0357(14) -0.0015(10) -0.0002(12) -0.0009(11)
S2 0.0868(19) 0.0361(12) 0.0361(14) -0.0032(10) 0.0020(13) 0.0043(11)
S3 0.089(2) 0.0387(13) 0.0414(16) 0.0007(11) -0.0040(13) 0.0003(12)
S4 0.0882(19) 0.0401(13) 0.0432(16) 0.0007(11) 0.0008(12) 0.0000(12)
O5 0.104(5) 0.043(3) 0.031(4) -0.003(3) -0.004(3) -0.009(3)
O6 0.100(5) 0.052(4) 0.028(4) -0.003(3) 0.000(3) 0.011(3)
O7 0.101(5) 0.040(3) 0.028(4) 0.003(3) 0.002(3) -0.007(3)
O8 0.095(5) 0.040(3) 0.030(4) 0.000(3) -0.002(3) 0.004(3)
O9 0.093(5) 0.038(3) 0.045(4) -0.005(3) -0.001(4) 0.000(3)
O10 0.096(5) 0.039(3) 0.044(4) -0.002(3) -0.003(4) 0.009(3)
O11 0.097(5) 0.048(4) 0.053(4) -0.011(3) 0.009(4) -0.017(4)
O12 0.093(5) 0.053(4) 0.051(4) -0.008(3) -0.005(4) 0.019(4)
C13 0.075(7) 0.025(4) 0.046(6) -0.007(4) 0.007(5) -0.001(4)
C14 0.077(7) 0.041(5) 0.024(5) -0.005(4) 0.007(5) -0.001(5)
C15 0.088(7) 0.028(4) 0.038(6) 0.000(4) -0.016(5) 0.000(5)
C16 0.081(7) 0.037(5) 0.024(5) 0.004(4) 0.001(5) 0.000(5)
C17 0.089(8) 0.034(5) 0.032(6) 0.000(4) -0.002(5) -0.001(4)
C18 0.085(8) 0.032(5) 0.049(7) 0.007(5) -0.001(6) 0.001(5)
C19 0.085(8) 0.030(5) 0.045(7) -0.019(4) -0.002(5) -0.004(4)
C20 0.089(7) 0.033(5) 0.033(5) -0.007(4) 0.003(5) -0.006(5)
C21 0.079(7) 0.033(5) 0.028(5) -0.001(4) 0.010(5) -0.006(4)
C22 0.097(8) 0.028(4) 0.021(5) -0.002(4) 0.007(5) -0.002(4)
C23 0.078(7) 0.036(5) 0.025(5) -0.003(4) -0.001(5) 0.010(4)
C24 0.105(8) 0.034(5) 0.019(5) -0.001(4) -0.005(5) 0.007(5)
C25 0.095(8) 0.033(5) 0.035(6) -0.009(4) -0.004(5) -0.001(5)
C26 0.075(7) 0.041(5) 0.032(5) 0.001(4) 0.001(5) 0.000(5)
C27 0.097(8) 0.035(5) 0.030(5) 0.004(4) -0.003(5) 0.005(5)
C28 0.074(7) 0.039(5) 0.045(6) 0.006(5) -0.001(5) -0.003(4)
C29 0.064(6) 0.034(5) 0.051(6) 0.015(4) -0.004(5) -0.009(4)
C30 0.085(8) 0.029(5) 0.056(7) 0.001(5) -0.003(6) -0.003(5)
C31 0.082(7) 0.041(5) 0.041(6) 0.012(4) -0.001(5) 0.009(5)
C32 0.088(7) 0.039(5) 0.037(6) 0.005(4) -0.019(5) 0.010(5)
C33 0.079(7) 0.045(5) 0.035(5) 0.003(4) -0.003(5) -0.001(5)
C34 0.107(8) 0.040(5) 0.029(5) 0.004(4) 0.017(5) -0.005(5)
C35 0.097(8) 0.039(5) 0.060(7) 0.005(5) -0.010(6) 0.014(5)
C36 0.104(9) 0.102(9) 0.070(8) 0.022(7) -0.010(7) -0.011(7)
C37 0.106(8) 0.037(5) 0.053(6) 0.004(5) 0.000(6) -0.013(5)
C38 0.105(9) 0.057(6) 0.065(7) -0.024(5) -0.008(6) 0.027(6)
C39 0.113(9) 0.068(7) 0.062(7) -0.002(6) -0.015(7) 0.017(6)
C40 0.102(9) 0.058(6) 0.054(7) -0.005(5) 0.004(6) -0.017(6)

loop_
_atom_type_symbol
_atom_type_description
_atom_type_scat_dispersion_real
_atom_type_scat_dispersion_imag
_atom_type_scat_source
C C 0.0181 0.0091
;
International Tables for Crystallography
(Vol. C, Tables 4.2.6.8 and 6.1.1.4)
;
H H 0.0000 0.0000
;
International Tables for Crystallography
(Vol. C, Table 6.1.1.4)
;
O O 0.0492 0.0322
;
International Tables for Crystallography
(Vol. C, Tables 4.2.6.8 and 6.1.1.4)
;
S S 0.3331 0.5567
;
International Tables for Crystallography
(Vol. C, Tables 4.2.6.8 and 6.1.1.4)
;

loop_
_geom_angle_atom_site_label_1
_geom_angle_atom_site_label_2
_geom_angle_atom_site_label_3
_geom_angle
C15 S1 C17 92.6(5)
C14 S2 C24 91.3(4)
C33 S3 C23 92.6(4)
C20 S4 C28 91.7(5)
C19 O7 C34 115.3(7)
C13 O8 C32 113.8(7)
C30 O11 C40 115.2(7)
C18 O12 C38 113.4(7)
O6 C13 O8 124.8(9)
O6 C13 C14 126.2(8)
O8 C13 C14 108.9(8)
C21 C14 C13 124.2(8)
C21 C14 S2 112.8(7)
C13 C14 S2 123.0(7)
C16 C15 C19 125.9(8)
C16 C15 S1 110.3(7)
C19 C15 S1 123.7(7)
C15 C16 C22 114.6(8)
C15 C16 H16 122.7
C22 C16 H16 122.7
C22 C17 C24 130.4(8)
C22 C17 S1 111.3(7)
C24 C17 S1 118.0(7)
O10 C18 O12 124.9(9)
O10 C18 C23 125.1(10)
O12 C18 C23 110.0(8)
O5 C19 O7 124.0(9)
O5 C19 C15 125.3(9)
O7 C19 C15 110.7(8)
C26 C20 C30 125.0(8)
C26 C20 S4 112.6(6)
C30 C20 S4 122.4(8)
C14 C21 C25 112.2(8)
C14 C21 H21 123.9
C25 C21 H21 123.9
C17 C22 C16 111.2(8)
C17 C22 C29 122.7(8)
C16 C22 C29 126.1(8)
C27 C23 C18 125.4(8)
C27 C23 S3 110.7(6)
C18 C23 S3 123.8(7)
C25 C24 C17 129.4(8)
C25 C24 S2 112.5(6)
C17 C24 S2 117.9(7)
C24 C25 C21 111.3(8)
C24 C25 C31 123.6(8)
C21 C25 C31 125.1(9)
C20 C26 C29 111.9(8)
C20 C26 H26 124.1
C29 C26 H26 124.1
C23 C27 C31 113.8(8)
C23 C27 H27 123.1
C31 C27 H27 123.1
C29 C28 C33 129.1(8)
C29 C28 S4 112.4(7)
C33 C28 S4 118.1(7)
C28 C29 C26 111.4(8)
C28 C29 C22 125.6(8)
C26 C29 C22 123.0(8)
O9 C30 O11 123.2(8)
O9 C30 C20 125.6(10)
O11 C30 C20 111.2(8)
C33 C31 C27 110.7(8)
C33 C31 C25 125.0(8)
C27 C31 C25 124.3(9)
O8 C32 C35 106.6(7)
O8 C32 H32A 110.4
C35 C32 H32A 110.4
O8 C32 H32B 110.4
C35 C32 H32B 110.4
H32A C32 H32B 108.6
C31 C33 C28 129.1(8)
C31 C33 S3 112.2(7)
C28 C33 S3 118.4(7)
O7 C34 C37 106.9(7)
O7 C34 H34A 110.3
C37 C34 H34A 110.3
O7 C34 H34B 110.3
C37 C34 H34B 110.3
H34A C34 H34B 108.6
C32 C35 H35A 109.5
C32 C35 H35B 109.5
H35A C35 H35B 109.5
C32 C35 H35C 109.5
H35A C35 H35C 109.5
H35B C35 H35C 109.5
C40 C36 H36A 109.5
C40 C36 H36B 109.5
H36A C36 H36B 109.5
C40 C36 H36C 109.5
H36A C36 H36C 109.5
H36B C36 H36C 109.5
C34 C37 H37A 109.5
C34 C37 H37B 109.5
H37A C37 H37B 109.5
C34 C37 H37C 109.5
H37A C37 H37C 109.5
H37B C37 H37C 109.5
O12 C38 C39 107.0(7)
O12 C38 H38A 110.3
C39 C38 H38A 110.3
O12 C38 H38B 110.3
C39 C38 H38B 110.3
H38A C38 H38B 108.6
C38 C39 H39A 109.5
C38 C39 H39B 109.5
H39A C39 H39B 109.5
C38 C39 H39C 109.5
H39A C39 H39C 109.5
H39B C39 H39C 109.5
C36 C40 O11 111.8(8)
C36 C40 H40A 109.3
O11 C40 H40A 109.3
C36 C40 H40B 109.3
O11 C40 H40B 109.3
H40A C40 H40B 107.9

loop_
_geom_bond_atom_site_label_1
_geom_bond_atom_site_label_2
_geom_bond_distance
S1 C15 1.710(8)
S1 C17 1.737(9)
S2 C14 1.699(8)
S2 C24 1.732(9)
S3 C33 1.710(9)
S3 C23 1.728(8)
S4 C20 1.713(8)
S4 C28 1.723(9)
O5 C19 1.201(9)
O6 C13 1.195(9)
O7 C19 1.333(9)
O7 C34 1.454(9)
O8 C13 1.359(9)
O8 C32 1.457(9)
O9 C30 1.216(10)
O10 C18 1.184(10)
O11 C30 1.358(10)
O11 C40 1.487(10)
O12 C18 1.369(10)
O12 C38 1.462(9)
C13 C14 1.478(12)
C14 C21 1.377(11)
C15 C16 1.366(11)
C15 C19 1.443(12)
C16 C22 1.430(10)
C16 H16 0.9500
C17 C22 1.368(11)
C17 C24 1.462(11)
C18 C23 1.463(11)
C20 C26 1.374(11)
C20 C30 1.466(11)
C21 C25 1.437(11)
C21 H21 0.9500
C22 C29 1.465(11)
C23 C27 1.375(10)
C24 C25 1.371(11)
C25 C31 1.449(12)
C26 C29 1.450(11)
C26 H26 0.9500
C27 C31 1.437(11)
C27 H27 0.9500
C28 C29 1.377(11)
C28 C33 1.469(12)
C31 C33 1.397(11)
C32 C35 1.507(11)
C32 H32A 0.9900
C32 H32B 0.9900
C34 C37 1.504(11)
C34 H34A 0.9900
C34 H34B 0.9900
C35 H35A 0.9800
C35 H35B 0.9800
C35 H35C 0.9800
C36 C40 1.455(11)
C36 H36A 0.9800
C36 H36B 0.9800
C36 H36C 0.9800
C37 H37A 0.9800
C37 H37B 0.9800
C37 H37C 0.9800
C38 C39 1.485(11)
C38 H38A 0.9900
C38 H38B 0.9900
C39 H39A 0.9800
C39 H39B 0.9800
C39 H39C 0.9800
C40 H40A 0.9900
C40 H40B 0.9900

loop_
_geom_torsion_atom_site_label_1
_geom_torsion_atom_site_label_2
_geom_torsion_atom_site_label_3
_geom_torsion_atom_site_label_4
_geom_torsion
C32 O8 C13 O6 0.9(12)
C32 O8 C13 C14 179.1(6)
O6 C13 C14 C21 11.6(14)
O8 C13 C14 C21 -166.5(7)
O6 C13 C14 S2 -170.5(7)
O8 C13 C14 S2 11.4(10)
C24 S2 C14 C21 -0.5(7)
C24 S2 C14 C13 -178.6(7)
C17 S1 C15 C16 -0.6(7)
C17 S1 C15 C19 -176.9(7)
C19 C15 C16 C22 175.5(8)
S1 C15 C16 C22 -0.6(9)
C15 S1 C17 C22 1.7(7)
C15 S1 C17 C24 -172.6(7)
C38 O12 C18 O10 -2.3(12)
C38 O12 C18 C23 179.4(7)
C34 O7 C19 O5 -0.9(12)
C34 O7 C19 C15 -179.8(7)
C16 C15 C19 O5 14.5(15)
S1 C15 C19 O5 -169.8(7)
C16 C15 C19 O7 -166.7(8)
S1 C15 C19 O7 9.0(11)
C28 S4 C20 C26 -1.8(7)
C28 S4 C20 C30 -178.7(8)
C13 C14 C21 C25 178.1(7)
S2 C14 C21 C25 0.1(9)
C24 C17 C22 C16 171.1(8)
S1 C17 C22 C16 -2.3(9)
C24 C17 C22 C29 -10.1(14)
S1 C17 C22 C29 176.5(6)
C15 C16 C22 C17 1.9(11)
C15 C16 C22 C29 -176.8(8)
O10 C18 C23 C27 9.9(14)
O12 C18 C23 C27 -171.8(8)
O10 C18 C23 S3 -172.4(7)
O12 C18 C23 S3 5.8(10)
C33 S3 C23 C27 -1.5(7)
C33 S3 C23 C18 -179.4(7)
C22 C17 C24 C25 69.5(14)
S1 C17 C24 C25 -117.5(9)
C22 C17 C24 S2 -116.2(10)
S1 C17 C24 S2 56.8(8)
C14 S2 C24 C25 0.9(7)
C14 S2 C24 C17 -174.3(7)
C17 C24 C25 C21 173.5(8)
S2 C24 C25 C21 -1.1(9)
C17 C24 C25 C31 -9.4(14)
S2 C24 C25 C31 176.1(7)
C14 C21 C25 C24 0.6(10)
C14 C21 C25 C31 -176.5(8)
C30 C20 C26 C29 178.8(8)
S4 C20 C26 C29 1.9(9)
C18 C23 C27 C31 180.0(7)
S3 C23 C27 C31 2.1(9)
C20 S4 C28 C29 1.1(7)
C20 S4 C28 C33 -172.6(7)
C33 C28 C29 C26 172.6(8)
S4 C28 C29 C26 -0.2(9)
C33 C28 C29 C22 -6.7(15)
S4 C28 C29 C22 -179.5(7)
C20 C26 C29 C28 -1.1(10)
C20 C26 C29 C22 178.2(8)
C17 C22 C29 C28 -44.3(13)
C16 C22 C29 C28 134.3(9)
C17 C22 C29 C26 136.5(9)
C16 C22 C29 C26 -44.9(12)
C40 O11 C30 O9 -4.0(13)
C40 O11 C30 C20 177.9(7)
C26 C20 C30 O9 14.2(15)
S4 C20 C30 O9 -169.2(7)
C26 C20 C30 O11 -167.7(8)
S4 C20 C30 O11 8.9(11)
C23 C27 C31 C33 -1.7(11)
C23 C27 C31 C25 177.2(8)
C24 C25 C31 C33 -45.0(13)
C21 C25 C31 C33 131.8(9)
C24 C25 C31 C27 136.2(9)
C21 C25 C31 C27 -47.0(13)
C13 O8 C32 C35 178.9(7)
C27 C31 C33 C28 173.1(8)
C25 C31 C33 C28 -5.8(15)
C27 C31 C33 S3 0.6(9)
C25 C31 C33 S3 -178.3(7)
C29 C28 C33 C31 64.2(15)
S4 C28 C33 C31 -123.4(9)
C29 C28 C33 S3 -123.7(9)
S4 C28 C33 S3 48.8(9)
C23 S3 C33 C31 0.5(7)
C23 S3 C33 C28 -172.9(7)
C19 O7 C34 C37 179.5(7)
C18 O12 C38 C39 -170.7(7)
C30 O11 C40 C36 84.4(10)
